data_4075437
loop_
_publ_author_name
'Bambirra, Sergio'
'Meetsma, Auke'
'Hessen, Bart'
'Bruins, Andries P.'

_publ_section_title
;
 Cationic Group 3 Alkyl Complexes with Isopropyl-Substituted
 Triazacyclononane-amide Ligands:&#x00A0; Synthesis, Structure, and
 Thermal Decomposition Processes
;
_journal_issue 14
_journal_name_full Organometallics
_journal_page_first 3486
_journal_paper_doi 10.1021/om060278l
_journal_volume 25
_journal_year 2006
_chemical_compound_source 'see text'
_chemical_formula_moiety 'C26 H63 La N4 Si3'
_chemical_formula_sum 'C26 H63 La N4 Si3'
_chemical_formula_weight 654.98
_chemical_name_systematic ' ?'
_space_group_IT_number 2
_symmetry_cell_setting triclinic
_symmetry_Int_Tables_number 2
_symmetry_space_group_name_Hall '-P 1'
_symmetry_space_group_name_H-M 'P -1'
_atom_sites_solution_hydrogens geom
_atom_sites_solution_primary heavy
_atom_sites_solution_secondary direct
_audit_creation_date '2004-05-07 13:47:25'
_audit_creation_method
;
 PLATON <TABLE ACC> option
 SHELXL97-2 & Manual Editing
;
_audit_update_record
;
 ?
;
_cell_angle_alpha 90.996(1)
_cell_angle_beta 94.522(1)
_cell_angle_gamma 91.577(1)
_cell_formula_units_Z 4
_cell_length_a 10.0781(5)
_cell_length_b 17.8056(8)
_cell_length_c 19.7373(9)
_cell_measurement_reflns_used 6806
_cell_measurement_temperature 100(1)
_cell_measurement_theta_max 29.06
_cell_measurement_theta_min 2.39
_cell_volume 3528.7(3)
_computing_cell_refinement 'SAINTPLUS, Version 6.02A, (Bruker, 2000)'
_computing_data_collection 'SMART, Version 5.624, (Bruker, 2001)'
_computing_data_reduction 'XPREP, Version 5.1/NT, (Bruker, 2000)'
_computing_molecular_graphics
;
 PLUTO (Meetsma, 2003)
 PLATON (Spek, 1994)
;
_computing_publication_material 'PLATON (Spek, 2003)'
_computing_structure_refinement 'SHELXL-97 (Sheldrick, 1997)'
_computing_structure_solution
;
 DIRDIF-99 (Beurskens et al., 1999)
;
_diffrn_ambient_temperature 100(1)
_diffrn_detector_area_resol_mean '4096x4096 / 62x62 (binned 512)'
_diffrn_measured_fraction_theta_full 0.984
_diffrn_measured_fraction_theta_max 0.961
_diffrn_measurement_device_type
;
  Bruker Smart Apex
;
_diffrn_measurement_method 'phi and omega scans'
_diffrn_radiation_detector
;
  CCD area-detector
;
_diffrn_radiation_monochromator 'parallel mounted graphite'
_diffrn_radiation_source 'fine focus sealed Siemens Mo tube '
_diffrn_radiation_type MoK\a
_diffrn_radiation_wavelength 0.71073
_diffrn_reflns_av_R_equivalents 0.0228
_diffrn_reflns_av_sigmaI/netI 0.0394
_diffrn_reflns_limit_h_max 13
_diffrn_reflns_limit_h_min -13
_diffrn_reflns_limit_k_max 22
_diffrn_reflns_limit_k_min -23
_diffrn_reflns_limit_l_max 23
_diffrn_reflns_limit_l_min -26
_diffrn_reflns_number 32672
_diffrn_reflns_reduction_process
;
 Intensity data were corrected for Lorentz and polarization
  effects, decay and absorption and reduced to F~o~^2^
  using SAINT (Bruker, 2000) and SADABS (Sheldrick, 2001)
;
_diffrn_reflns_theta_full 25.00
_diffrn_reflns_theta_max 28.28
_diffrn_reflns_theta_min 2.20
_exptl_absorpt_coefficient_mu 1.332
_exptl_absorpt_correction_T_max 0.8152
_exptl_absorpt_correction_T_min 0.6751
_exptl_absorpt_correction_type multi-scan
_exptl_absorpt_process_details '(SADABS, Sheldrick, Bruker, 2001))'
_exptl_crystal_colour colorless
_exptl_crystal_density_diffrn 1.233
_exptl_crystal_density_method 'not measured'
_exptl_crystal_description prism
_exptl_crystal_F_000 1384
_exptl_crystal_size_max 0.26
_exptl_crystal_size_mid 0.21
_exptl_crystal_size_min 0.16
_refine_diff_density_max 5.592
_refine_diff_density_min -4.879
_refine_diff_density_rms 0.131
_refine_ls_extinction_method none
_refine_ls_goodness_of_fit_ref 1.088
_refine_ls_hydrogen_treatment constr
_refine_ls_matrix_type full
_refine_ls_number_parameters 643
_refine_ls_number_reflns 16869
_refine_ls_number_restraints 0
_refine_ls_restrained_S_all 1.088
_refine_ls_R_factor_all 0.0655
_refine_ls_R_factor_gt 0.0537
_refine_ls_shift/su_max 0.004
_refine_ls_shift/su_mean 0.000
_refine_ls_structure_factor_coef Fsqd
_refine_ls_weighting_details 'calc w=1/[\s^2^(Fo^2^)+(0.0425P)^2^+16.57P] where P=(Fo^2^+2Fc^2^)/3'
_refine_ls_weighting_scheme calc
_refine_ls_wR_factor_gt 0.1252
_refine_ls_wR_factor_ref 0.1307
_reflns_number_gt 13946
_reflns_number_total 16869
_reflns_threshold_expression I>2\s(I)
_cod_data_source_file om060278lrom20060330_071305.cif
_cod_data_source_block global
_cod_depositor_comments
;
The following automatic conversions were performed:

'_symmetry_cell_setting' value 'Triclinic' changed to 'triclinic'
according to /home/saulius/struct/CIF-dictionaries/cif_core.dic
dictionary named 'cif_core.dic' version 2.4.1 from
2010-06-29.

'_exptl_absorpt_correction_type' value 'Multi-Scan'
changed to 'multi-scan' according to
/home/saulius/struct/CIF-dictionaries/cif_core.dic dictionary named
'cif_core.dic' version 2.4.1 from 2010-06-29.

Automatic conversion script
Id: cif_fix_values 1715 2011-07-08 13:25:40Z adriana 
;
_cod_original_cell_volume 3528.8(3)
_cod_database_code 4075437
_vrn_publ_code_squeezed_elec 0.0
_vrn_publ_code_void_volume 14.3
_vrn_publ_code_frame_time_sec 10.0
_vrn_publ_code_meas_time_hour 8.0

loop_
_symmetry_equiv_pos_as_xyz
x,y,z
-x,-y,-z

loop_
_atom_site_aniso_label
_atom_site_aniso_U_11
_atom_site_aniso_U_22
_atom_site_aniso_U_33
_atom_site_aniso_U_23
_atom_site_aniso_U_13
_atom_site_aniso_U_12
La1 0.0162(1) 0.0198(1) 0.0191(1) -0.0011(1) 0.0051(1) 0.0029(1)
Si11 0.0275(6) 0.0406(8) 0.0216(6) -0.0084(5) -0.0018(5) 0.0125(5)
Si12 0.0320(7) 0.0328(7) 0.0510(9) -0.0039(7) 0.0101(6) -0.0105(6)
Si13 0.0308(6) 0.0232(6) 0.0267(6) -0.0012(5) 0.0153(5) 0.0026(5)
N11 0.0232(18) 0.035(2) 0.026(2) -0.0046(16) 0.0033(15) 0.0102(16)
N12 0.0216(16) 0.0232(18) 0.0204(18) -0.0015(14) 0.0043(13) 0.0063(14)
N13 0.0268(18) 0.0250(18) 0.0194(18) 0.0026(14) 0.0064(14) 0.0105(14)
N14 0.0214(16) 0.0281(19) 0.0228(18) -0.0035(15) 0.0072(14) -0.0027(14)
C11 0.028(2) 0.044(3) 0.031(3) -0.004(2) -0.0016(19) 0.016(2)
C12 0.031(3) 0.080(5) 0.040(3) -0.016(3) -0.010(2) 0.020(3)
C13 0.057(4) 0.058(4) 0.050(4) 0.012(3) 0.015(3) 0.032(3)
C14 0.025(2) 0.048(3) 0.037(3) -0.009(2) 0.001(2) 0.014(2)
C15 0.024(2) 0.028(2) 0.020(2) -0.0032(17) 0.0067(16) 0.0071(17)
C16 0.032(2) 0.022(2) 0.026(2) -0.0004(17) 0.0080(18) 0.0083(17)
C17 0.035(2) 0.027(2) 0.026(2) 0.0076(18) 0.0102(19) 0.0127(19)
C18 0.056(3) 0.034(3) 0.037(3) 0.013(2) 0.018(2) 0.024(2)
C19 0.045(3) 0.036(3) 0.024(2) 0.007(2) 0.012(2) 0.014(2)
C110 0.0173(19) 0.041(3) 0.024(2) 0.0015(19) 0.0010(16) 0.0101(18)
C111 0.0200(19) 0.041(3) 0.025(2) -0.004(2) 0.0026(16) -0.0013(18)
C112 0.031(2) 0.029(2) 0.032(2) -0.0088(19) 0.0138(19) -0.0067(18)
C113 0.038(3) 0.044(3) 0.053(3) -0.014(3) 0.015(2) -0.017(2)
C114 0.043(3) 0.023(2) 0.037(3) -0.004(2) 0.017(2) -0.003(2)
C115 0.025(2) 0.030(2) 0.027(2) 0.0000(18) 0.0130(17) -0.0022(17)
C116 0.031(2) 0.028(2) 0.022(2) 0.0040(17) 0.0098(17) 0.0063(18)
C117 0.056(4) 0.087(5) 0.020(3) 0.000(3) 0.000(2) 0.038(3)
C118 0.039(3) 0.055(4) 0.052(4) -0.033(3) -0.003(3) 0.003(3)
C119 0.032(2) 0.025(2) 0.047(3) -0.003(2) 0.017(2) -0.0019(19)
C120 0.045(4) 0.080(5) 0.081(5) 0.003(4) -0.009(3) -0.020(3)
C121 0.066(4) 0.028(3) 0.069(4) -0.015(3) 0.029(3) -0.009(3)
C122 0.048(3) 0.050(4) 0.082(5) 0.002(3) 0.023(3) -0.021(3)
C123 0.024(2) 0.024(2) 0.023(2) 0.0005(16) 0.0101(16) 0.0023(16)
C124 0.028(2) 0.065(4) 0.048(3) -0.006(3) 0.018(2) -0.002(2)
C125 0.074(4) 0.034(3) 0.036(3) 0.005(2) 0.034(3) 0.009(3)
C126 0.051(3) 0.031(3) 0.032(3) -0.006(2) 0.019(2) 0.004(2)
La2 0.0507(2) 0.0296(2) 0.0237(1) 0.0084(1) 0.0222(1) 0.0171(1)
Si21 0.0527(8) 0.0233(6) 0.0202(6) -0.0039(5) 0.0089(6) 0.0023(6)
Si22 0.0499(9) 0.0420(8) 0.0337(8) -0.0082(6) -0.0019(7) 0.0230(7)
Si23 0.0818(12) 0.0390(8) 0.0242(7) 0.0070(6) 0.0295(8) 0.0141(8)
N21 0.046(2) 0.023(2) 0.046(3) -0.0082(18) 0.017(2) -0.0053(18)
N22 0.043(2) 0.032(2) 0.0214(19) -0.0023(16) 0.0145(17) -0.0014(17)
N23 0.027(2) 0.102(4) 0.032(2) -0.035(3) 0.0057(18) 0.004(2)
N24 0.114(5) 0.150(7) 0.023(3) -0.005(3) 0.010(3) 0.105(5)
C21 0.074(5) 0.044(4) 0.112(7) -0.050(4) 0.051(5) -0.029(3)
C22 0.049(4) 0.187(11) 0.063(5) -0.060(6) 0.011(4) -0.032(5)
C23 0.141(9) 0.075(6) 0.315(19) -0.128(10) 0.144(12) -0.069(7)
C24 0.078(5) 0.043(4) 0.154(9) 0.012(5) 0.063(6) -0.017(4)
C25 0.059(4) 0.058(4) 0.037(3) -0.023(3) 0.029(3) -0.027(3)
C26 0.060(4) 0.062(4) 0.049(4) -0.034(3) 0.032(3) -0.030(3)
C27 0.028(3) 0.107(6) 0.040(3) -0.044(4) 0.007(2) 0.005(3)
C28 0.049(4) 0.165(9) 0.116(7) -0.118(7) 0.044(4) -0.048(5)
C29 0.069(5) 0.171(9) 0.024(3) -0.033(4) -0.012(3) 0.073(5)
C210 0.031(3) 0.250(15) 0.082(6) -0.110(8) -0.013(4) 0.045(6)
C211 0.106(8) 0.270(16) 0.051(5) -0.061(8) -0.026(5) 0.142(10)
C212 0.251(15) 0.182(12) 0.040(5) 0.042(6) 0.053(7) 0.186(12)
C213 0.324(18) 0.089(7) 0.062(6) 0.042(5) 0.113(9) 0.128(10)
C214 0.38(3) 0.35(2) 0.077(8) 0.036(11) 0.031(12) 0.34(2)
C215 0.074(5) 0.139(8) 0.044(4) -0.024(4) 0.009(3) 0.069(5)
C216 0.048(3) 0.056(3) 0.025(3) -0.005(2) 0.019(2) 0.015(3)
C217 0.066(4) 0.050(3) 0.032(3) -0.017(3) 0.002(3) 0.012(3)
C218 0.095(5) 0.042(3) 0.032(3) 0.006(2) 0.021(3) 0.023(3)
C219 0.043(3) 0.022(2) 0.049(3) 0.000(2) 0.020(2) 0.003(2)
C220 0.083(6) 0.179(10) 0.062(5) -0.066(6) -0.028(4) 0.080(7)
C221 0.152(8) 0.034(3) 0.066(5) 0.024(3) 0.053(5) 0.024(4)
C222 0.062(4) 0.059(4) 0.049(4) -0.021(3) -0.002(3) 0.031(3)
C223 0.349(18) 0.057(5) 0.094(7) 0.049(5) 0.161(10) 0.100(8)
C224 0.186(12) 0.089(7) 0.087(7) -0.026(5) 0.086(8) -0.045(7)
C225 0.71(4) 0.083(7) 0.139(11) 0.081(7) 0.287(19) 0.177(15)
C226 0.080(4) 0.056(4) 0.029(3) 0.009(3) 0.027(3) 0.030(3)

loop_
_atom_site_label
_atom_site_type_symbol
_atom_site_thermal_displace_type
_atom_site_fract_x
_atom_site_fract_y
_atom_site_fract_z
_atom_site_occupancy
_atom_site_U_iso_or_equiv
La1 La Uani 0.16144(2) 0.28460(1) 0.36629(1) 1.000 0.0181(1)
Si11 Si Uani 0.13633(13) 0.27109(8) 0.20061(7) 1.000 0.0300(4)
Si12 Si Uani -0.07600(14) 0.08803(8) 0.37087(9) 1.000 0.0385(4)
Si13 Si Uani 0.02972(13) 0.35886(7) 0.54183(7) 1.000 0.0262(3)
N11 N Uani 0.0499(4) 0.3144(2) 0.2593(2) 1.000 0.0279(11)
N12 N Uani 0.2940(3) 0.2688(2) 0.24935(18) 1.000 0.0215(10)
N13 N Uani 0.3735(4) 0.1926(2) 0.37872(18) 1.000 0.0233(10)
N14 N Uani 0.4210(3) 0.3594(2) 0.36687(19) 1.000 0.0239(10)
C11 C Uani -0.0749(5) 0.3547(3) 0.2495(3) 1.000 0.0343(16)
C12 C Uani -0.1812(5) 0.3113(4) 0.2028(3) 1.000 0.051(2)
C13 C Uani -0.0500(7) 0.4325(4) 0.2211(3) 1.000 0.054(2)
C14 C Uani -0.1296(5) 0.3646(3) 0.3195(3) 1.000 0.0366(16)
C15 C Uani 0.3771(4) 0.2017(2) 0.2505(2) 1.000 0.0237(12)
C16 C Uani 0.3609(5) 0.1521(2) 0.3118(2) 1.000 0.0262(12)
C17 C Uani 0.3367(5) 0.1397(3) 0.4334(2) 1.000 0.0286(12)
C18 C Uani 0.4276(6) 0.0726(3) 0.4440(3) 1.000 0.0410(17)
C19 C Uani 0.3280(5) 0.1820(3) 0.5004(2) 1.000 0.0342(16)
C110 C Uani 0.5060(4) 0.2303(3) 0.3942(2) 1.000 0.0273(14)
C111 C Uani 0.5014(4) 0.3129(3) 0.4153(2) 1.000 0.0287(14)
C112 C Uani 0.4120(5) 0.4378(3) 0.3952(3) 1.000 0.0303(12)
C113 C Uani 0.5448(5) 0.4824(3) 0.4071(3) 1.000 0.0449(17)
C114 C Uani 0.3116(5) 0.4817(3) 0.3520(3) 1.000 0.0337(16)
C115 C Uani 0.4747(4) 0.3593(3) 0.2988(2) 1.000 0.0268(12)
C116 C Uani 0.3703(4) 0.3398(3) 0.2419(2) 1.000 0.0265(12)
C117 C Uani 0.1544(6) 0.3183(4) 0.1174(3) 1.000 0.054(2)
C118 C Uani 0.0855(6) 0.1716(3) 0.1771(3) 1.000 0.049(2)
C119 C Uani 0.0065(5) 0.1760(3) 0.4028(3) 1.000 0.0340(14)
C120 C Uani -0.1915(7) 0.1080(5) 0.2945(4) 1.000 0.070(3)
C121 C Uani 0.0431(7) 0.0148(3) 0.3459(4) 1.000 0.054(2)
C122 C Uani -0.1785(7) 0.0401(4) 0.4347(4) 1.000 0.060(2)
C123 C Uani 0.1440(4) 0.3696(2) 0.4745(2) 1.000 0.0232(12)
C124 C Uani -0.1493(5) 0.3594(4) 0.5063(3) 1.000 0.0464(18)
C125 C Uani 0.0553(7) 0.2692(3) 0.5885(3) 1.000 0.0462(19)
C126 C Uani 0.0496(6) 0.4365(3) 0.6084(3) 1.000 0.0372(17)
H12 H Uiso -0.14974 0.30579 0.15728 1.000 0.0764
H12' H Uiso -0.26402 0.33904 0.20000 1.000 0.0764
H12" H Uiso -0.19740 0.26151 0.22135 1.000 0.0764
H13 H Uiso 0.01882 0.45965 0.25050 1.000 0.0805
H13' H Uiso -0.13256 0.46042 0.21926 1.000 0.0805
H13" H Uiso -0.02019 0.42732 0.17519 1.000 0.0805
H14 H Uiso -0.14757 0.31514 0.33836 1.000 0.0544
H14' H Uiso -0.21220 0.39245 0.31471 1.000 0.0544
H14" H Uiso -0.06378 0.39255 0.35013 1.000 0.0544
H15 H Uiso 0.47177 0.21809 0.25040 1.000 0.0281
H15' H Uiso 0.35385 0.17139 0.20844 1.000 0.0281
H16 H Uiso 0.27232 0.12631 0.30607 1.000 0.0310
H16' H Uiso 0.42881 0.11289 0.31240 1.000 0.0310
H17 H Uiso 0.24534 0.11878 0.41933 1.000 0.0342
H18 H Uiso 0.43173 0.04520 0.40077 1.000 0.0617
H18' H Uiso 0.39196 0.03904 0.47743 1.000 0.0617
H18" H Uiso 0.51721 0.09067 0.46062 1.000 0.0617
H19 H Uiso 0.41715 0.20002 0.51780 1.000 0.0512
H19' H Uiso 0.29131 0.14822 0.53340 1.000 0.0512
H19" H Uiso 0.26994 0.22482 0.49326 1.000 0.0512
H110 H Uiso 0.55707 0.22639 0.35354 1.000 0.0325
H110' H Uiso 0.55485 0.20307 0.43124 1.000 0.0325
H111 H Uiso 0.46442 0.31628 0.46027 1.000 0.0344
H111' H Uiso 0.59352 0.33412 0.42060 1.000 0.0344
H112 H Uiso 0.37594 0.43285 0.44067 1.000 0.0362
H113 H Uiso 0.60759 0.45364 0.43602 1.000 0.0671
H113' H Uiso 0.52983 0.53066 0.42945 1.000 0.0671
H113" H Uiso 0.58166 0.49135 0.36334 1.000 0.0671
H114 H Uiso 0.34665 0.49225 0.30809 1.000 0.0503
H114' H Uiso 0.29504 0.52913 0.37534 1.000 0.0503
H114" H Uiso 0.22814 0.45210 0.34453 1.000 0.0503
H115 H Uiso 0.54659 0.32252 0.29825 1.000 0.0320
H115' H Uiso 0.51409 0.40957 0.29086 1.000 0.0320
H116 H Uiso 0.30697 0.38125 0.23790 1.000 0.0316
H116' H Uiso 0.41438 0.33682 0.19889 1.000 0.0316
H117 H Uiso 0.06782 0.31794 0.09100 1.000 0.0804
H117' H Uiso 0.21821 0.29117 0.09179 1.000 0.0804
H117" H Uiso 0.18664 0.37025 0.12583 1.000 0.0804
H118 H Uiso 0.08651 0.14158 0.21821 1.000 0.0745
H118' H Uiso 0.14779 0.15104 0.14637 1.000 0.0745
H118" H Uiso -0.00455 0.17014 0.15422 1.000 0.0745
H119 H Uiso 0.05558 0.15955 0.44509 1.000 0.0406
H119' H Uiso -0.06933 0.20402 0.41833 1.000 0.0406
H120 H Uiso -0.26657 0.13667 0.30860 1.000 0.1044
H120' H Uiso -0.22492 0.06044 0.27285 1.000 0.1044
H120" H Uiso -0.14348 0.13716 0.26209 1.000 0.1044
H121 H Uiso 0.09144 0.03303 0.30793 1.000 0.0805
H121' H Uiso -0.00675 -0.03167 0.33194 1.000 0.0805
H121" H Uiso 0.10654 0.00499 0.38468 1.000 0.0805
H122 H Uiso -0.11944 0.02284 0.47270 1.000 0.0895
H122' H Uiso -0.22803 -0.00307 0.41271 1.000 0.0895
H122" H Uiso -0.24123 0.07567 0.45159 1.000 0.0895
H123 H Uiso 0.23431 0.37091 0.49819 1.000 0.0277
H123' H Uiso 0.12983 0.42081 0.45708 1.000 0.0277
H124 H Uiso -0.16590 0.40653 0.48250 1.000 0.0699
H124' H Uiso -0.20782 0.35519 0.54351 1.000 0.0699
H124" H Uiso -0.16737 0.31692 0.47442 1.000 0.0699
H125 H Uiso 0.04291 0.22655 0.55625 1.000 0.0693
H125' H Uiso -0.00934 0.26461 0.62283 1.000 0.0693
H125" H Uiso 0.14578 0.26933 0.61068 1.000 0.0693
H126 H Uiso 0.13985 0.43636 0.63090 1.000 0.0559
H126' H Uiso -0.01541 0.42847 0.64213 1.000 0.0559
H126" H Uiso 0.03481 0.48500 0.58676 1.000 0.0559
La2 La Uani 0.34463(3) 0.78269(2) 0.13863(1) 1.000 0.0332(1)
Si21 Si Uani 0.35307(15) 0.78359(7) 0.30331(7) 1.000 0.0318(4)
Si22 Si Uani 0.59918(17) 0.59969(9) 0.14061(8) 1.000 0.0419(5)
Si23 Si Uani 0.4635(2) 0.85419(9) -0.04119(8) 1.000 0.0467(5)
N21 N Uani 0.4412(4) 0.8270(2) 0.2454(2) 1.000 0.0379(14)
N22 N Uani 0.2013(4) 0.7666(2) 0.2519(2) 1.000 0.0316(11)
N23 N Uani 0.1475(4) 0.6745(3) 0.1252(2) 1.000 0.0539(16)
N24 N Uani 0.0783(8) 0.8381(5) 0.1294(3) 1.000 0.094(3)
C21 C Uani 0.5641(8) 0.8746(4) 0.2577(5) 1.000 0.076(3)
C22 C Uani 0.6707(8) 0.8388(7) 0.3014(4) 1.000 0.101(4)
C23 C Uani 0.5233(12) 0.9522(5) 0.2851(8) 1.000 0.173(7)
C24 C Uani 0.6170(8) 0.8892(4) 0.1876(5) 1.000 0.089(4)
C25 C Uani 0.1285(6) 0.6933(3) 0.2518(3) 1.000 0.051(2)
C26 C Uani 0.1581(7) 0.6405(4) 0.1936(3) 1.000 0.057(2)
C27 C Uani 0.1917(5) 0.6184(4) 0.0740(3) 1.000 0.059(2)
C28 C Uani 0.1131(7) 0.5441(6) 0.0686(5) 1.000 0.110(4)
C29 C Uani 0.1986(8) 0.6549(6) 0.0051(3) 1.000 0.088(4)
C210 C Uani 0.0123(7) 0.7031(8) 0.1051(5) 1.000 0.123(5)
C211 C Uani 0.0081(10) 0.7817(9) 0.0819(4) 1.000 0.142(6)
C212 C Uani 0.0839(15) 0.9149(8) 0.0996(4) 1.000 0.152(7)
C213 C Uani 0.1758(15) 0.9675(5) 0.1439(5) 1.000 0.150(7)
C214 C Uani -0.053(2) 0.9489(11) 0.0816(6) 1.000 0.262(12)
C215 C Uani 0.0159(8) 0.8394(6) 0.1955(3) 1.000 0.085(3)
C216 C Uani 0.1157(6) 0.8326(3) 0.2552(3) 1.000 0.0420(17)
C217 C Uani 0.3192(7) 0.8366(3) 0.3829(3) 1.000 0.0495(19)
C218 C Uani 0.4182(8) 0.6917(3) 0.3319(3) 1.000 0.055(2)
C219 C Uani 0.5123(5) 0.6812(3) 0.1101(3) 1.000 0.0371(16)
C220 C Uani 0.7118(9) 0.6270(7) 0.2180(4) 1.000 0.109(4)
C221 C Uani 0.4875(10) 0.5204(4) 0.1642(4) 1.000 0.081(3)
C222 C Uani 0.7060(7) 0.5561(4) 0.0765(3) 1.000 0.057(2)
C223 C Uani 0.3629(16) 0.8581(5) 0.0279(5) 1.000 0.157(7)
C224 C Uani 0.6400(12) 0.8735(6) -0.0038(5) 1.000 0.118(5)
C225 C Uani 0.452(2) 0.9208(6) -0.1076(6) 1.000 0.293(14)
C226 C Uani 0.4792(7) 0.7583(3) -0.0785(3) 1.000 0.053(2)
H22 H Uiso 0.64030 0.83122 0.34678 1.000 0.1508
H22' H Uiso 0.75089 0.87150 0.30492 1.000 0.1508
H22" H Uiso 0.69103 0.79022 0.28121 1.000 0.1508
H23 H Uiso 0.51068 0.94884 0.33367 1.000 0.2597
H23' H Uiso 0.44001 0.96683 0.26052 1.000 0.2597
H23" H Uiso 0.59356 0.98987 0.27836 1.000 0.2597
H24 H Uiso 0.69541 0.92315 0.19324 1.000 0.1334
H24' H Uiso 0.54757 0.91215 0.15786 1.000 0.1334
H24" H Uiso 0.64154 0.84147 0.16719 1.000 0.1334
H25 H Uiso 0.03167 0.70228 0.24897 1.000 0.0609
H25' H Uiso 0.15184 0.66846 0.29546 1.000 0.0609
H26 H Uiso 0.24930 0.62190 0.20268 1.000 0.0676
H26' H Uiso 0.09564 0.59651 0.19293 1.000 0.0676
H27 H Uiso 0.28516 0.60601 0.08967 1.000 0.0708
H28 H Uiso 0.11416 0.52157 0.11360 1.000 0.1653
H28' H Uiso 0.15364 0.51001 0.03723 1.000 0.1653
H28" H Uiso 0.02099 0.55294 0.05164 1.000 0.1653
H29 H Uiso 0.24048 0.62070 -0.02574 1.000 0.1314
H29' H Uiso 0.25147 0.70190 0.01064 1.000 0.1314
H29" H Uiso 0.10844 0.66543 -0.01387 1.000 0.1314
H210 H Uiso -0.03003 0.67009 0.06825 1.000 0.1468
H210' H Uiso -0.04225 0.69866 0.14453 1.000 0.1468
H211 H Uiso -0.08621 0.79558 0.07415 1.000 0.1709
H211' H Uiso 0.04795 0.78422 0.03771 1.000 0.1709
H212 H Uiso 0.12605 0.90892 0.05566 1.000 0.1819
H213 H Uiso 0.13409 0.97971 0.18575 1.000 0.2260
H213' H Uiso 0.19222 1.01375 0.11928 1.000 0.2260
H213" H Uiso 0.26037 0.94306 0.15523 1.000 0.2260
H214 H Uiso -0.09774 0.95760 0.12332 1.000 0.3964
H214' H Uiso -0.10796 0.91400 0.05143 1.000 0.3964
H214" H Uiso -0.04137 0.99667 0.05862 1.000 0.3964
H215 H Uiso -0.05067 0.79746 0.19562 1.000 0.1010
H215' H Uiso -0.03152 0.88698 0.19987 1.000 0.1010
H216 H Uiso 0.17322 0.87868 0.25897 1.000 0.0508
H216' H Uiso 0.06760 0.82977 0.29700 1.000 0.0508
H217 H Uiso 0.40331 0.84754 0.41012 1.000 0.0743
H217' H Uiso 0.26029 0.80606 0.40934 1.000 0.0743
H217" H Uiso 0.27631 0.88377 0.37086 1.000 0.0743
H218 H Uiso 0.42503 0.65845 0.29237 1.000 0.0828
H218' H Uiso 0.35755 0.66869 0.36255 1.000 0.0828
H218" H Uiso 0.50649 0.69964 0.35599 1.000 0.0828
H219 H Uiso 0.47020 0.66141 0.06615 1.000 0.0443
H219' H Uiso 0.58783 0.71333 0.09743 1.000 0.0443
H220 H Uiso 0.73815 0.68024 0.21591 1.000 0.1639
H220' H Uiso 0.79137 0.59643 0.21951 1.000 0.1639
H220" H Uiso 0.66470 0.61852 0.25887 1.000 0.1639
H221 H Uiso 0.43195 0.53755 0.19965 1.000 0.1209
H221' H Uiso 0.54160 0.47882 0.18120 1.000 0.1209
H221" H Uiso 0.43045 0.50332 0.12407 1.000 0.1209
H222 H Uiso 0.64863 0.53348 0.03879 1.000 0.0852
H222' H Uiso 0.76043 0.51732 0.09849 1.000 0.0852
H222" H Uiso 0.76421 0.59507 0.05911 1.000 0.0852
H223 H Uiso 0.27120 0.85485 0.00580 1.000 0.1882
H223' H Uiso 0.37555 0.91077 0.04468 1.000 0.1882
H224 H Uiso 0.64492 0.92159 0.02119 1.000 0.1764
H224' H Uiso 0.70002 0.87556 -0.04053 1.000 0.1764
H224" H Uiso 0.66654 0.83317 0.02717 1.000 0.1764
H225 H Uiso 0.50541 0.90472 -0.14425 1.000 0.4375
H225' H Uiso 0.48465 0.97013 -0.08978 1.000 0.4375
H225" H Uiso 0.35851 0.92420 -0.12541 1.000 0.4375
H226 H Uiso 0.51143 0.72424 -0.04277 1.000 0.0798
H226' H Uiso 0.54245 0.76028 -0.11374 1.000 0.0798
H226" H Uiso 0.39208 0.73998 -0.09863 1.000 0.0798

loop_
_atom_type_symbol
_atom_type_description
_atom_type_scat_dispersion_real
_atom_type_scat_dispersion_imag
_atom_type_scat_source
Si Si 0.0817 0.0704 'International Tables Vol C Tables 4.2.6.8 and 6.1.1.4'
N N 0.0061 0.0033 'International Tables Vol C Tables 4.2.6.8 and 6.1.1.4'
La La -0.2871 2.4523 'International Tables Vol C Tables 4.2.6.8 and 6.1.1.4'
H H 0.0000 0.0000 'International Tables Vol C Tables 4.2.6.8 and 6.1.1.4'
C C 0.0033 0.0016 'International Tables Vol C Tables 4.2.6.8 and 6.1.1.4'

loop_
_geom_angle_atom_site_label_1
_geom_angle_atom_site_label_2
_geom_angle_atom_site_label_3
_geom_angle
_geom_angle_publ_flag
Si11 La1 N11 30.03(10) yes
Si11 La1 N12 33.32(7) yes
Si11 La1 N13 93.11(8) yes
Si11 La1 N14 91.47(8) yes
Si11 La1 C119 103.74(13) yes
Si11 La1 C123 147.50(9) yes
N11 La1 N12 60.84(12) yes
N11 La1 N13 123.11(12) yes
N11 La1 N14 104.80(12) yes
N11 La1 C119 100.24(16) yes
N11 La1 C123 121.50(12) yes
N12 La1 N13 65.56(10) yes
N12 La1 N14 63.45(10) yes
N12 La1 C119 119.81(14) yes
N12 La1 C123 143.59(11) yes
N13 La1 N14 64.60(10) yes
N13 La1 C119 90.10(14) yes
N13 La1 C123 112.50(11) yes
N14 La1 C119 151.35(14) yes
N14 La1 C123 82.52(11) yes
C119 La1 C123 96.18(15) yes
N21 La2 N22 61.08(13) yes
N21 La2 N23 122.86(12) yes
N21 La2 N24 104.99(16) yes
N21 La2 C219 100.53(16) yes
N21 La2 C223 122.3(3) yes
N22 La2 N23 65.49(12) yes
N22 La2 N24 63.02(15) yes
N22 La2 C219 119.49(15) yes
N22 La2 C223 144.0(3) yes
Si21 La2 N21 30.11(10) yes
Si21 La2 N22 33.32(9) yes
Si21 La2 N23 92.83(9) yes
Si21 La2 N24 91.06(12) yes
Si21 La2 C219 104.03(13) yes
Si21 La2 C223 148.3(2) yes
C219 La2 C223 95.9(3) yes
N23 La2 C223 112.4(3) yes
N23 La2 N24 65.1(2) yes
N23 La2 C219 88.51(15) yes
N24 La2 C219 150.4(2) yes
N24 La2 C223 83.1(4) yes
La1 Si11 N12 58.05(12) yes
La1 Si11 N11 44.96(14) yes
N12 Si11 C118 107.1(2) yes
La1 Si11 C117 147.8(2) yes
La1 Si11 C118 107.28(19) yes
N11 Si11 N12 98.09(19) yes
N11 Si11 C117 118.6(3) yes
N11 Si11 C118 116.9(2) yes
N12 Si11 C117 110.6(2) yes
C117 Si11 C118 104.9(3) yes
C120 Si12 C121 108.3(4) yes
C121 Si12 C122 104.6(3) yes
C119 Si12 C121 113.6(3) yes
C120 Si12 C122 107.3(3) yes
C119 Si12 C120 109.1(3) yes
C119 Si12 C122 113.7(3) yes
C123 Si13 C124 111.3(2) yes
C125 Si13 C126 106.0(3) yes
C123 Si13 C126 113.3(2) yes
C124 Si13 C125 107.9(3) yes
C123 Si13 C125 111.9(2) yes
C124 Si13 C126 106.1(3) yes
C217 Si21 C218 105.7(3) yes
La2 Si21 C217 147.07(18) yes
La2 Si21 N21 44.67(14) yes
La2 Si21 N22 58.59(13) yes
N21 Si21 C217 118.8(2) yes
La2 Si21 C218 107.23(19) yes
N21 Si21 N22 98.6(2) yes
N22 Si21 C218 108.5(3) yes
N21 Si21 C218 114.9(3) yes
N22 Si21 C217 109.8(3) yes
C219 Si22 C220 109.2(4) yes
C221 Si22 C222 104.1(3) yes
C219 Si22 C222 113.8(3) yes
C220 Si22 C221 107.7(4) yes
C219 Si22 C221 114.2(3) yes
C220 Si22 C222 107.4(4) yes
C223 Si23 C224 105.8(6) yes
C223 Si23 C225 122.2(7) yes
C223 Si23 C226 114.6(4) yes
C224 Si23 C225 100.9(7) yes
C224 Si23 C226 100.6(4) yes
C225 Si23 C226 109.4(4) yes
La1 N11 C11 125.7(3) yes
Si11 N11 C11 128.9(3) yes
La1 N11 Si11 105.01(19) yes
Si11 N12 C15 122.1(3) yes
Si11 N12 C116 110.2(3) yes
C15 N12 C116 113.5(3) yes
La1 N12 C116 106.7(2) yes
La1 N12 Si11 88.63(13) yes
La1 N12 C15 112.3(2) yes
La1 N13 C16 101.6(3) yes
C17 N13 C110 112.8(3) yes
La1 N13 C17 102.9(3) yes
La1 N13 C110 116.1(3) yes
C16 N13 C17 109.4(3) yes
C16 N13 C110 113.1(4) yes
La1 N14 C112 108.8(2) yes
La1 N14 C115 113.0(2) yes
La1 N14 C111 101.2(2) yes
C112 N14 C115 111.7(4) yes
C111 N14 C112 110.3(4) yes
C111 N14 C115 111.4(3) yes
La2 N21 C21 126.4(4) yes
La2 N21 Si21 105.22(19) yes
Si21 N21 C21 128.0(5) yes
La2 N22 Si21 88.10(16) yes
La2 N22 C25 112.2(3) yes
C25 N22 C216 114.4(4) yes
Si21 N22 C216 109.9(3) yes
La2 N22 C216 107.2(3) yes
Si21 N22 C25 121.4(3) yes
La2 N23 C26 101.8(3) yes
La2 N23 C27 105.4(3) yes
La2 N23 C210 114.5(6) yes
C26 N23 C27 108.9(5) yes
C26 N23 C210 113.4(5) yes
C27 N23 C210 112.2(5) yes
La2 N24 C212 107.5(7) yes
C211 N24 C215 110.3(7) yes
La2 N24 C215 113.9(5) yes
C211 N24 C212 112.4(8) yes
La2 N24 C211 101.2(6) yes
C212 N24 C215 111.3(8) yes
N11 C11 C13 110.7(4) yes
N11 C11 C14 107.6(4) yes
C12 C11 C13 109.7(5) no
C12 C11 C14 107.9(4) no
C13 C11 C14 108.2(5) no
N11 C11 C12 112.6(4) yes
N12 C15 C16 113.7(3) yes
N13 C16 C15 114.9(3) yes
N13 C17 C19 110.7(4) yes
C18 C17 C19 109.9(4) no
N13 C17 C18 115.0(4) yes
N13 C110 C111 114.6(3) yes
N14 C111 C110 114.4(3) yes
N14 C112 C113 115.6(4) yes
C113 C112 C114 110.7(4) no
H12 C12 H12' 109.47 no
H12 C12 H12" 109.49 no
H12' C12 H12" 109.52 no
C11 C12 H12" 109.48 no
C11 C12 H12 109.42 no
C11 C12 H12' 109.45 no
N14 C112 C114 110.6(4) yes
C11 C13 H13 109.49 no
H13' C13 H13" 109.46 no
C11 C13 H13" 109.41 no
H13 C13 H13" 109.45 no
C11 C13 H13' 109.48 no
H13 C13 H13' 109.54 no
C11 C14 H14 109.49 no
C11 C14 H14' 109.49 no
H14' C14 H14" 109.46 no
C11 C14 H14" 109.46 no
H14 C14 H14' 109.50 no
H14 C14 H14" 109.43 no
N12 C15 H15 108.88 no
N12 C15 H15' 108.84 no
C16 C15 H15 108.86 no
N14 C115 C116 113.0(3) yes
C16 C15 H15' 108.79 no
H15 C15 H15' 107.60 no
N13 C16 H16 108.53 no
N12 C116 C115 115.5(4) yes
H16 C16 H16' 107.48 no
C15 C16 H16' 108.60 no
N13 C16 H16' 108.49 no
C15 C16 H16 108.61 no
C18 C17 H17 106.93 no
N13 C17 H17 106.88 no
C19 C17 H17 106.92 no
H18 C18 H18" 109.49 no
H18' C18 H18" 109.47 no
C17 C18 H18 109.50 no
C17 C18 H18' 109.45 no
C17 C18 H18" 109.45 no
H18 C18 H18' 109.47 no
La1 C119 Si12 141.6(3) yes
C17 C19 H19" 109.53 no
C17 C19 H19 109.45 no
C17 C19 H19' 109.40 no
H19' C19 H19" 109.47 no
H19 C19 H19' 109.42 no
H19 C19 H19" 109.56 no
La1 C123 Si13 128.41(18) yes
N13 C110 H110' 108.60 no
N13 C110 H110 108.66 no
C111 C110 H110' 108.57 no
C111 C110 H110 108.56 no
H110' C110 H110 107.59 no
N14 C111 H111' 108.71 no
N14 C111 H111 108.66 no
C110 C111 H111' 108.69 no
C110 C111 H111 108.64 no
H111' C111 H111 107.56 no
N14 C112 H112 106.53 no
C113 C112 H112 106.44 no
C114 C112 H112 106.41 no
C112 C113 H113' 109.48 no
C112 C113 H113" 109.47 no
C112 C113 H113 109.46 no
H113' C113 H113" 109.44 no
H113' C113 H113 109.51 no
H113" C113 H113 109.46 no
C112 C114 H114' 109.50 no
C112 C114 H114" 109.45 no
C112 C114 H114 109.48 no
H114' C114 H114" 109.50 no
H114' C114 H114 109.45 no
H114" C114 H114 109.43 no
N14 C115 H115' 109.04 no
N14 C115 H115 109.00 no
C116 C115 H115' 108.96 no
C116 C115 H115 108.95 no
H115' C115 H115 107.82 no
N12 C116 H116 108.41 no
C115 C116 H116' 108.37 no
C115 C116 H116 108.39 no
H116' C116 H116 107.52 no
N12 C116 H116' 108.34 no
Si11 C117 H117' 109.44 no
Si11 C117 H117" 109.55 no
H117' C117 H117" 109.46 no
H117' C117 H117 109.37 no
Si11 C117 H117 109.48 no
H117" C117 H117 109.52 no
Si11 C118 H118" 109.43 no
Si11 C118 H118 109.52 no
Si11 C118 H118' 109.45 no
H118' C118 H118 109.53 no
H118" C118 H118 109.50 no
H118' C118 H118" 109.39 no
La1 C119 H119 101.57 no
Si12 C119 H119' 101.61 no
Si12 C119 H119 101.63 no
H119' C119 H119 104.71 no
La1 C119 H119' 101.56 no
Si12 C120 H120" 109.52 no
Si12 C120 H120 109.51 no
Si12 C120 H120' 109.44 no
H120' C120 H120 109.42 no
H120" C120 H120 109.52 no
H120' C120 H120" 109.42 no
Si12 C121 H121' 109.46 no
Si12 C121 H121 109.41 no
H121' C121 H121" 109.55 no
Si12 C121 H121" 109.50 no
H121" C121 H121 109.49 no
N21 C21 C23 107.6(7) yes
N21 C21 C24 106.9(7) yes
C22 C21 C23 113.9(9) no
C22 C21 C24 108.3(7) no
C23 C21 C24 106.0(7) no
N21 C21 C22 113.5(7) yes
H121' C121 H121 109.42 no
H122' C122 H122 109.49 no
H122" C122 H122 109.57 no
Si12 C122 H122' 109.40 no
Si12 C122 H122" 109.44 no
Si12 C122 H122 109.47 no
H122' C122 H122" 109.45 no
La1 C123 H123' 105.12 no
La1 C123 H123 105.14 no
Si13 C123 H123' 105.22 no
Si13 C123 H123 105.26 no
H123' C123 H123 105.97 no
Si13 C124 H124' 109.48 no
Si13 C124 H124" 109.52 no
Si13 C124 H124 109.45 no
H124" C124 H124 109.46 no
H124' C124 H124" 109.51 no
H124' C124 H124 109.41 no
H125' C125 H125 109.44 no
Si13 C125 H125' 109.53 no
Si13 C125 H125" 109.49 no
Si13 C125 H125 109.42 no
H125' C125 H125" 109.56 no
H125" C125 H125 109.40 no
N22 C25 C26 113.8(5) yes
Si13 C126 H126" 109.48 no
Si13 C126 H126 109.45 no
Si13 C126 H126' 109.48 no
H126' C126 H126 109.47 no
H126" C126 H126 109.45 no
H126' C126 H126" 109.50 no
N23 C26 C25 114.9(5) yes
N23 C27 C28 115.5(5) yes
N23 C27 C29 110.1(6) yes
C28 C27 C29 112.0(6) no
H22' C22 H22" 109.49 no
C21 C22 H22" 109.44 no
C21 C22 H22 109.43 no
C21 C22 H22' 109.42 no
H22 C22 H22' 109.49 no
H22 C22 H22" 109.55 no
C21 C23 H23' 109.46 no
C21 C23 H23 109.44 no
H23 C23 H23" 109.49 no
C21 C23 H23" 109.45 no
H23 C23 H23' 109.52 no
H23' C23 H23" 109.47 no
C21 C24 H24" 109.45 no
C21 C24 H24 109.51 no
C21 C24 H24' 109.49 no
H24 C24 H24" 109.46 no
H24' C24 H24" 109.43 no
H24 C24 H24' 109.50 no
H25 C25 H25' 107.61 no
C26 C25 H25' 108.86 no
N22 C25 H25 108.74 no
N22 C25 H25' 108.79 no
C26 C25 H25 108.88 no
N23 C26 H26 108.52 no
N23 C26 H26' 108.46 no
C25 C26 H26 108.61 no
C25 C26 H26' 108.59 no
H26 C26 H26' 107.53 no
N23 C27 H27 106.23 no
C28 C27 H27 106.18 no
C29 C27 H27 106.18 no
H28' C28 H28" 109.56 no
C27 C28 H28" 109.46 no
C27 C28 H28 109.37 no
C27 C28 H28' 109.47 no
H28 C28 H28' 109.49 no
H28 C28 H28" 109.48 no
C27 C29 H29' 109.43 no
C27 C29 H29 109.40 no
H29 C29 H29" 109.49 no
C27 C29 H29" 109.46 no
H29 C29 H29' 109.47 no
H29' C29 H29" 109.57 no
N23 C210 C211 116.0(8) yes
N24 C211 C210 115.1(8) yes
N24 C212 C213 110.9(8) yes
N24 C212 C214 114.6(12) yes
C213 C212 C214 112.3(12) no
N24 C215 C216 112.6(6) yes
N22 C216 C215 114.5(5) yes
La2 C219 Si22 145.2(3) yes
La2 C223 Si23 135.3(6) yes
N23 C210 H210' 108.26 no
N23 C210 H210 108.35 no
C211 C210 H210' 108.25 no
C211 C210 H210 108.32 no
H210' C210 H210 107.41 no
N24 C211 H211' 108.50 no
N24 C211 H211 108.58 no
C210 C211 H211' 108.41 no
C210 C211 H211 108.46 no
H211' C211 H211 107.56 no
N24 C212 H212 106.09 no
C213 C212 H212 106.20 no
C214 C212 H212 106.10 no
C212 C213 H213' 109.42 no
C212 C213 H213" 109.46 no
C212 C213 H213 109.43 no
H213' C213 H213" 109.50 no
H213' C213 H213 109.48 no
H213" C213 H213 109.54 no
C212 C214 H214' 109.60 no
C212 C214 H214" 109.71 no
C212 C214 H214 109.55 no
H214' C214 H214" 109.37 no
H214' C214 H214 109.20 no
H214" C214 H214 109.39 no
N24 C215 H215' 109.04 no
N24 C215 H215 109.01 no
C216 C215 H215' 109.16 no
C216 C215 H215 109.13 no
H215' C215 H215 107.84 no
N22 C216 H216' 108.65 no
N22 C216 H216 108.68 no
C215 C216 H216' 108.60 no
C215 C216 H216 108.67 no
H216' C216 H216 107.56 no
Si21 C217 H217' 109.46 no
Si21 C217 H217" 109.51 no
Si21 C217 H217 109.48 no
H217' C217 H217" 109.46 no
H217' C217 H217 109.41 no
H217" C217 H217 109.51 no
Si21 C218 H218' 109.47 no
Si21 C218 H218" 109.42 no
Si21 C218 H218 109.51 no
H218' C218 H218" 109.41 no
H218' C218 H218 109.54 no
H218" C218 H218 109.48 no
La2 C219 H219' 100.54 no
La2 C219 H219 100.54 no
Si22 C219 H219' 100.62 no
Si22 C219 H219 100.62 no
H219' C219 H219 104.34 no
Si22 C220 H220' 109.42 no
Si22 C220 H220" 109.47 no
Si22 C220 H220 109.46 no
H220' C220 H220" 109.49 no
H220' C220 H220 109.47 no
H220" C220 H220 109.53 no
Si22 C221 H221' 109.45 no
Si22 C221 H221" 109.44 no
Si22 C221 H221 109.45 no
H221' C221 H221" 109.49 no
H221' C221 H221 109.51 no
H221" C221 H221 109.49 no
Si22 C222 H222' 109.45 no
Si22 C222 H222" 109.42 no
Si22 C222 H222 109.46 no
H222' C222 H222" 109.48 no
H222' C222 H222 109.54 no
H222" C222 H222 109.49 no
La2 C223 H223' 103.34 no
La2 C223 H223 103.36 no
Si23 C223 H223' 103.36 no
Si23 C223 H223 103.40 no
H223' C223 H223 105.16 no
Si23 C224 H224' 109.41 no
Si23 C224 H224" 109.43 no
Si23 C224 H224 109.51 no
H224' C224 H224" 109.40 no
H224' C224 H224 109.52 no
H224" C224 H224 109.56 no
Si23 C225 H225' 109.58 no
Si23 C225 H225" 109.36 no
Si23 C225 H225 109.60 no
H225' C225 H225" 109.29 no
H225' C225 H225 109.67 no
H225" C225 H225 109.32 no
Si23 C226 H226' 109.45 no
Si23 C226 H226" 109.48 no
Si23 C226 H226 109.47 no
H226' C226 H226" 109.47 no
H226' C226 H226 109.45 no
H226" C226 H226 109.50 no

loop_
_geom_bond_atom_site_label_1
_geom_bond_atom_site_label_2
_geom_bond_distance
_geom_bond_publ_flag
La1 Si11 3.2641(14) yes
La1 N11 2.388(4) yes
La1 N12 2.771(3) yes
La1 N13 2.727(4) yes
La1 N14 2.902(3) yes
La1 C119 2.599(5) yes
La1 C123 2.616(4) yes
La2 Si21 3.2445(14) yes
La2 N21 2.364(4) yes
La2 N22 2.771(4) yes
La2 N23 2.723(5) yes
La2 N24 2.879(8) yes
La2 C219 2.593(5) yes
La2 C223 2.601(10) yes
Si11 N12 1.793(3) yes
Si11 C117 1.877(6) yes
Si11 N11 1.691(4) yes
Si11 C118 1.871(6) yes
Si12 C122 1.891(8) yes
Si12 C121 1.882(7) yes
Si12 C119 1.831(6) yes
Si12 C120 1.876(8) yes
Si13 C123 1.835(4) yes
Si13 C124 1.884(5) yes
Si13 C125 1.871(6) yes
Si13 C126 1.886(6) yes
Si21 C218 1.860(6) yes
Si21 N21 1.687(4) yes
Si21 N22 1.783(4) yes
Si21 C217 1.878(6) yes
Si22 C221 1.869(9) yes
Si22 C222 1.895(7) yes
Si22 C220 1.878(9) yes
Si22 C219 1.804(6) yes
Si23 C223 1.764(13) yes
Si23 C224 1.891(12) yes
Si23 C225 1.782(11) yes
Si23 C226 1.863(6) yes
N11 C11 1.466(6) yes
N12 C15 1.477(5) yes
N12 C116 1.477(6) yes
N13 C110 1.485(6) yes
N13 C16 1.489(5) yes
N13 C17 1.506(6) yes
N14 C115 1.488(5) yes
N14 C112 1.503(6) yes
N14 C111 1.483(6) yes
N21 C21 1.483(9) yes
N22 C25 1.479(7) yes
N22 C216 1.480(7) yes
N23 C27 1.509(8) yes
N23 C26 1.487(7) yes
N23 C210 1.494(9) yes
N24 C212 1.499(16) yes
N24 C211 1.487(15) yes
N24 C215 1.492(9) yes
C11 C12 1.539(8) no
C11 C13 1.525(9) no
C11 C14 1.537(8) no
C15 C16 1.527(5) no
C17 C19 1.520(6) no
C17 C18 1.533(8) no
C110 C111 1.525(7) no
C112 C113 1.537(7) no
C112 C114 1.514(8) no
C12 H12' 0.9798 no
C12 H12" 0.9795 no
C12 H12 0.9803 no
C13 H13 0.9797 no
C13 H13' 0.9795 no
C13 H13" 0.9805 no
C14 H14 0.9799 no
C14 H14" 0.9805 no
C14 H14' 0.9797 no
C15 H15' 0.9910 no
C115 C116 1.506(6) no
C15 H15 0.9902 no
C16 H16' 0.9906 no
C16 H16 0.9901 no
C17 H17 1.0004 no
C18 H18 0.9798 no
C18 H18' 0.9802 no
C18 H18" 0.9800 no
C19 H19' 0.9809 no
C19 H19 0.9797 no
C19 H19" 0.9792 no
C110 H110' 0.9903 no
C110 H110 0.9894 no
C111 H111' 0.9898 no
C111 H111 0.9909 no
C112 H112 0.9988 no
C113 H113 0.9796 no
C113 H113" 0.9806 no
C113 H113' 0.9799 no
C114 H114 0.9805 no
C114 H114' 0.9796 no
C114 H114" 0.9800 no
C115 H115' 0.9892 no
C115 H115 0.9905 no
C116 H116' 0.9899 no
C116 H116 0.9891 no
C117 H117" 0.9790 no
C117 H117 0.9802 no
C117 H117' 0.9810 no
C118 H118' 0.9803 no
C118 H118" 0.9808 no
C118 H118 0.9789 no
C119 H119' 0.9897 no
C119 H119 0.9892 no
C120 H120 0.9798 no
C120 H120" 0.9795 no
C120 H120' 0.9809 no
C21 C24 1.545(13) no
C21 C22 1.488(12) no
C21 C23 1.553(13) no
C121 H121' 0.9800 no
C121 H121" 0.9792 no
C121 H121 0.9806 no
C122 H122' 0.9806 no
C122 H122" 0.9797 no
C122 H122 0.9793 no
C123 H123' 0.9901 no
C123 H123 0.9894 no
C124 H124' 0.9801 no
C124 H124" 0.9793 no
C124 H124 0.9808 no
C125 H125' 0.9792 no
C125 H125" 0.9798 no
C125 H125 0.9813 no
C25 C26 1.525(9) no
C126 H126" 0.9799 no
C126 H126 0.9803 no
C126 H126' 0.9797 no
C27 C28 1.521(12) no
C27 C29 1.523(9) no
C22 H22" 0.9796 no
C22 H22 0.9796 no
C22 H22' 0.9802 no
C23 H23 0.9796 no
C23 H23' 0.9798 no
C23 H23" 0.9802 no
C24 H24 0.9797 no
C24 H24' 0.9800 no
C24 H24" 0.9803 no
C25 H25' 0.9902 no
C25 H25 0.9906 no
C26 H26' 0.9905 no
C26 H26 0.9897 no
C27 H27 0.9997 no
C28 H28 0.9803 no
C28 H28' 0.9794 no
C28 H28" 0.9795 no
C29 H29' 0.9794 no
C29 H29 0.9804 no
C29 H29" 0.9794 no
C210 C211 1.48(2) no
C212 C214 1.54(2) no
C212 C213 1.515(17) no
C215 C216 1.497(9) no
C210 H210' 0.9906 no
C210 H210 0.9894 no
C211 H211' 0.9898 no
C211 H211 0.9895 no
C212 H212 1.0006 no
C213 H213' 0.9802 no
C213 H213" 0.9796 no
C213 H213 0.9797 no
C214 H214' 0.9817 no
C214 H214" 0.9794 no
C214 H214 0.9815 no
C215 H215' 0.9899 no
C215 H215 0.9902 no
C216 H216' 0.9906 no
C216 H216 0.9898 no
C217 H217' 0.9805 no
C217 H217" 0.9795 no
C217 H217 0.9801 no
C218 H218' 0.9801 no
C218 H218" 0.9807 no
C218 H218 0.9791 no
C219 H219' 0.9901 no
C219 H219 0.9898 no
C220 H220' 0.9803 no
C220 H220" 0.9795 no
C220 H220 0.9798 no
C221 H221' 0.9798 no
C221 H221" 0.9801 no
C221 H221 0.9798 no
C222 H222' 0.9797 no
C222 H222" 0.9803 no
C222 H222 0.9795 no
C223 H223' 0.9907 no
C223 H223 0.9901 no
C224 H224' 0.9806 no
C224 H224" 0.9803 no
C224 H224 0.9788 no
C225 H225' 0.9791 no
C225 H225" 0.9832 no
C225 H225 0.9786 no
C226 H226' 0.9802 no
C226 H226" 0.9797 no
C226 H226 0.9799 no

loop_
_geom_contact_atom_site_label_1
_geom_contact_atom_site_label_2
_geom_contact_distance
_geom_contact_site_symmetry_2
_geom_contact_publ_flag
La1 H114" 3.0840 . no
La1 H14 3.1829 . no
La1 H14" 3.0159 . no
La1 H19" 2.8868 . no
La2 H213" 3.0211 . no
La2 H24' 3.0378 . no
La2 H24" 3.1477 . no
La2 H29' 2.9593 . no
Si11 C15 2.866(4) . no
Si11 C16 3.751(4) . no
Si11 C116 2.688(5) . no
Si11 C11 2.851(5) . no
Si21 C21 2.850(8) . no
Si21 C25 2.850(6) . no
Si21 C26 3.729(7) . no
Si21 C216 2.678(6) . no
Si11 H12 3.0253 . no
Si11 H12" 3.4201 . no
Si11 H13" 3.2624 . no
Si12 H17 3.3314 . no
Si21 H22 3.0468 . no
Si21 H22" 3.4668 . no
Si21 H23 3.3273 . no
Si21 H23' 3.4902 . no
Si22 H27 3.2497 . no
N11 C116 3.294(6) . no
N11 C117 3.070(7) . no
N11 N12 2.633(5) . no
N11 C118 3.037(7) . no
N12 C115 2.524(6) . no
N12 C117 3.018(7) . no
N12 N14 2.985(5) . no
N12 N11 2.633(5) . no
N12 N13 2.977(5) . no
N12 C16 2.515(5) . no
N12 C118 2.947(7) . no
N13 N12 2.977(5) . no
N13 N14 3.011(5) . no
N13 C111 2.534(6) . no
N13 C15 2.542(5) . no
N14 C110 2.527(6) . no
N14 N12 2.985(5) . no
N14 N13 3.011(5) . no
N14 C116 2.496(5) . no
N21 N22 2.632(6) . no
N21 C217 3.071(7) . no
N21 C216 3.305(7) . no
N21 C218 2.991(7) . no
N22 C218 2.956(8) . no
N22 N21 2.632(6) . no
N22 N23 2.972(6) . no
N22 N24 2.954(8) . no
N22 C26 2.516(8) . no
N22 C215 2.503(9) . no
N22 C217 2.995(7) . no
N23 N22 2.972(6) . no
N23 N24 3.015(10) . no
N23 C25 2.538(7) . no
N23 C211 2.522(15) . no
N24 C216 2.486(8) . no
N24 N22 2.954(8) . no
N24 N23 3.015(10) . no
N24 C210 2.504(16) . no
N11 H116 2.8858 . no
N21 H216 2.9077 . no
C19 C111 3.418(7) . no
C23 C217 3.567(14) . no
C29 C211 3.415(16) . no
C111 C19 3.418(7) . no
C12 H226" 2.9524 2_565 no
C114 C116 3.399(7) . no
C15 H110 2.6386 . no
C15 H226' 2.9631 2_665 no
C15 H115 2.8120 . no
C15 H118' 3.0741 . no
C16 H18 2.6851 . no
C116 C114 3.399(7) . no
C17 H119 2.8914 . no
C18 H110' 2.6480 . no
C18 H16' 2.7075 . no
C18 H18' 3.0862 2_656 no
C19 H119 2.8881 . no
C19 H111 2.8794 . no
C19 H22 3.0219 2_666 no
C119 C17 3.416(7) . no
C19 H110' 2.7737 . no
C23 H16' 3.0921 1_565 no
C23 H18 3.0151 1_565 no
C123 C112 3.431(7) . no
C25 H125' 2.9292 2_566 no
C25 H210' 2.6258 . no
C25 H218' 3.0971 . no
C25 H215 2.8053 . no
C26 H28 2.6259 . no
C27 H219 2.9056 . no
C28 H26' 2.6308 . no
C28 H210 2.7001 . no
C29 H219 2.9009 . no
C29 H211' 2.8838 . no
C29 H210 2.7224 . no
C110 H19 2.7217 . no
C110 H18" 2.8316 . no
C110 H115 2.5775 . no
C110 H15 2.8358 . no
C111 H113 2.7093 . no
C211 C29 3.415(16) . no
C111 H19 3.0285 . no
C112 H123 3.0493 . no
C113 H115' 2.6084 . no
C113 H111' 2.7126 . no
C213 C216 3.358(11) . no
C114 H116 2.8481 . no
C114 H123' 3.0661 . no
C114 H115' 2.7837 . no
C115 H114 2.7374 . no
C115 H15 2.6727 . no
C115 H110 2.7409 . no
C115 H113" 2.8023 . no
C216 C213 3.358(11) . no
C116 H114 3.0155 . no
C116 H117" 2.8979 . no
C117 H116' 2.9716 . no
C217 C23 3.567(14) . no
C117 H116 2.9177 . no
C117 H13" 2.9313 . no
C118 H120" 3.0139 . no
C118 H15' 2.7265 . no
C119 H17 2.6384 . no
C219 C27 3.407(7) . no
C120 H23" 2.9724 1_445 no
C121 H17 2.9859 . no
C123 H19" 2.9211 . no
C123 H112 2.7029 . no
C223 C212 3.42(2) . no
C124 H111' 2.9999 1_455 no
C125 H19" 3.0856 . no
C210 H215 2.5594 . no
C210 H29" 2.6911 . no
C210 H25 2.8312 . no
C210 H28" 2.8634 . no
C211 H214' 2.7146 . no
C211 H29" 3.0269 . no
C212 H223 2.9542 . no
C213 H223' 3.0940 . no
C213 H216 2.7914 . no
C213 H215' 2.8099 . no
C214 H215' 2.5951 . no
C214 H211 2.7412 . no
C215 H213 2.7543 . no
C215 H25 2.6804 . no
C215 H214 2.7839 . no
C215 H210' 2.7155 . no
C216 H213 2.9854 . no
C216 H217" 2.8152 . no
C217 H23 2.9687 . no
C217 H216 2.8750 . no
C217 H216' 2.9354 . no
C218 H25' 2.7420 . no
C219 H27 2.6196 . no
C221 H27 2.9021 . no
C222 H28' 2.9876 2_665 no
C223 H212 2.6692 . no
C223 H29' 2.9744 . no
C224 H214' 2.7560 1_655 no
H110' C19 2.7737 . no
H110' H18" 2.1257 . no
H110' H19 2.2849 . no
H110' C18 2.6480 . no
H111' H113 2.1438 . no
H111' H115 2.4280 . no
H111' C113 2.7126 . no
H111' C124 2.9999 1_655 no
H111' H124" 2.5841 1_655 no
H113' H114' 2.5174 . no
H113" C115 2.8023 . no
H113" H115' 2.0857 . no
H113" H114 2.5287 . no
H114' H218' 2.5683 . no
H114' H113' 2.5174 . no
H114" La1 3.0840 . no
H114" H123' 2.5664 . no
H115' C113 2.6084 . no
H115' C114 2.7837 . no
H115' H114 2.3109 . no
H115' H113" 2.0857 . no
H115' H221' 2.5398 . no
H116' H226' 2.4614 2_665 no
H116' H15 2.4262 . no
H116' C117 2.9716 . no
H117" H13" 2.5940 . no
H117" H116 2.4394 . no
H117" C116 2.8979 . no
H118' C15 3.0741 . no
H118' H15' 2.3424 . no
H118' H213' 2.5524 1_545 no
H12 H13" 2.5014 . no
H12 Si11 3.0253 . no
H12' H13' 2.5110 . no
H12' H14' 2.4524 . no
H12" H14 2.4923 . no
H12" H120" 2.4297 . no
H12" Si11 3.4201 . no
H13 H14" 2.5045 . no
H13' H12' 2.5110 . no
H13' H220' 2.5603 1_455 no
H13' H14' 2.4336 . no
H13" Si11 3.2624 . no
H13" H117" 2.5940 . no
H13" H12 2.5014 . no
H13" H28 2.5165 . no
H13" C117 2.9313 . no
H119' H124" 2.5392 . no
H14 La1 3.1829 . no
H14 H12" 2.4923 . no
H14' H13' 2.4336 . no
H14' H12' 2.4524 . no
H14" La1 3.0159 . no
H14" H126" 2.4907 2_566 no
H14" H13 2.5045 . no
H120' H23" 2.2016 1_445 no
H15 C110 2.8358 . no
H15 C115 2.6727 . no
H15 H116' 2.4262 . no
H15 H110 2.1475 . no
H15 H115 2.1604 . no
H15' H226' 2.5265 2_665 no
H15' C118 2.7265 . no
H15' H118' 2.3424 . no
H15' H225 2.4048 2_665 no
H120" C118 3.0139 . no
H120" H12" 2.4297 . no
H120" H118 2.5372 . no
H16 H121 2.4350 . no
H16 H118 2.4739 . no
H16 H17 2.2789 . no
H16' C18 2.7075 . no
H16' H110 2.4593 . no
H16' C23 3.0921 1_545 no
H16' H18 2.1360 . no
H17 C121 2.9859 . no
H17 H16 2.2789 . no
H17 H121" 2.4849 . no
H17 H119 2.1586 . no
H17 Si12 3.3314 . no
H17 C119 2.6384 . no
H121" H17 2.4849 . no
H18 H23 2.3437 1_545 no
H18 H16' 2.1360 . no
H18 C16 2.6851 . no
H18 C23 3.0151 1_545 no
H18' C18 3.0862 2_656 no
H18' H19' 2.4978 . no
H18" C110 2.8316 . no
H18" H110' 2.1257 . no
H18" H19 2.5085 . no
H18" H122" 2.4763 1_655 no
H19 H110' 2.2849 . no
H19 H111 2.4319 . no
H19 H217 2.3949 2_666 no
H19 H18" 2.5085 . no
H19 C110 2.7217 . no
H19 C111 3.0285 . no
H19' H22 2.4292 2_666 no
H19' H18' 2.4978 . no
H19" C123 2.9211 . no
H19" C125 3.0856 . no
H19" La1 2.8868 . no
H19" H119 2.5340 . no
H122" H18" 2.4763 1_455 no
H123' C114 3.0661 . no
H123' H112 2.5304 . no
H123' H126" 2.5083 2_566 no
H123' H114" 2.5664 . no
H124' H218' 2.5157 2_566 no
H22 Si21 3.0468 . no
H22 H23 2.5051 . no
H22 H19' 2.4292 2_666 no
H22 C19 3.0219 2_666 no
H22' H24 2.4334 . no
H22" Si21 3.4668 . no
H22" H24" 2.4628 . no
H22" H220 2.4044 . no
H124" H111' 2.5841 1_455 no
H124" H119' 2.5392 . no
H23 Si21 3.3273 . no
H23 H22 2.5051 . no
H23 C217 2.9687 . no
H23 H18 2.3437 1_565 no
H23' H24' 2.5621 . no
H23' Si21 3.4902 . no
H23" H120' 2.2016 1_665 no
H23" H24 2.3574 . no
H23" C120 2.9724 1_665 no
H125' C25 2.9292 2_566 no
H125' H25' 2.5448 2_566 no
H125' H216' 2.4202 2_566 no
H24 H22' 2.4334 . no
H24 H23" 2.3574 . no
H24' H23' 2.5621 . no
H24' H225' 2.5241 2_675 no
H24' La2 3.0378 . no
H24" H22" 2.4628 . no
H24" La2 3.1477 . no
H25 C210 2.8312 . no
H25 C215 2.6804 . no
H25 H216' 2.4513 . no
H25 H215 2.1613 . no
H25 H210' 2.1352 . no
H25' H125' 2.5448 2_566 no
H25' H126' 2.5684 2_566 no
H25' H218' 2.3702 . no
H25' C218 2.7420 . no
H126' H25' 2.5684 2_566 no
H26 H218 2.4690 . no
H26 H27 2.3014 . no
H26 H221 2.4112 . no
H26' C28 2.6308 . no
H26' H210' 2.4783 . no
H26' H28 2.0625 . no
H126" H14" 2.4907 2_566 no
H126" H123' 2.5083 2_566 no
H27 H221" 2.4458 . no
H27 H219 2.1720 . no
H27 Si22 3.2497 . no
H27 C219 2.6196 . no
H27 C221 2.9021 . no
H27 H26 2.3014 . no
H210' H25 2.1352 . no
H210' H26' 2.4783 . no
H210' H215 2.0196 . no
H210' C25 2.6258 . no
H210' C215 2.7155 . no
H28 H26' 2.0625 . no
H28 C26 2.6259 . no
H28 H13" 2.5165 . no
H28' C222 2.9876 2_665 no
H28' H29 2.5213 . no
H28" H29" 2.5755 . no
H28" C210 2.8634 . no
H28" H210 2.1874 . no
H211' H29" 2.4445 . no
H211' C29 2.8838 . no
H211' H212 2.3468 . no
H29 H28' 2.5213 . no
H29' C223 2.9744 . no
H29' La2 2.9593 . no
H29' H219 2.5127 . no
H29" C211 3.0269 . no
H29" H28" 2.5755 . no
H29" H211' 2.4445 . no
H29" H210 2.2226 . no
H29" C210 2.6911 . no
H29" H117 2.2757 2_565 no
H213' H118' 2.5524 1_565 no
H213' H214" 2.5635 . no
H213" H216 2.5666 . no
H213" La2 3.0211 . no
H214' C211 2.7146 . no
H214' C224 2.7560 1_455 no
H214' H224 2.5227 1_455 no
H214' H211 2.1767 . no
H214" H213' 2.5635 . no
H214" H214" 2.5244 2_575 no
H215' C213 2.8099 . no
H215' C214 2.5951 . no
H215' H213 2.3510 . no
H215' H214 2.0646 . no
H216' H125' 2.4202 2_566 no
H216' C217 2.9354 . no
H216' H25 2.4513 . no
H217" C216 2.8152 . no
H217" H216 2.3645 . no
H218' C25 3.0971 . no
H218' H114' 2.5683 . no
H218' H124' 2.5157 2_566 no
H218' H25' 2.3702 . no
H220' H13' 2.5603 1_655 no
H221' H115' 2.5398 . no
H221" H27 2.4458 . no
H222" H210 2.4284 1_655 no
H223' H212 2.5401 . no
H223' C213 3.0940 . no
H225' H24' 2.5241 2_675 no
H226' C15 2.9631 2_665 no
H226' H116' 2.4614 2_665 no
H226' H15' 2.5265 2_665 no
H226" C12 2.9524 2_565 no
H110 C115 2.7409 . no
H110 H15 2.1475 . no
H110 C15 2.6386 . no
H110 H16' 2.4593 . no
H110 H115 2.0466 . no
H111 C19 2.8794 . no
H111 H112 2.3083 . no
H111 H19 2.4319 . no
H112 H111 2.3083 . no
H112 H123 2.1806 . no
H112 H123' 2.5304 . no
H112 C123 2.7029 . no
H113 C111 2.7093 . no
H113 H111' 2.1438 . no
H113 H124 2.5609 1_655 no
H114 C116 3.0155 . no
H114 H113" 2.5287 . no
H114 H115' 2.3109 . no
H114 C115 2.7374 . no
H114 H116 2.3999 . no
H114 H221 2.5065 . no
H115 C15 2.8120 . no
H115 H15 2.1604 . no
H115 H110 2.0466 . no
H115 C110 2.5775 . no
H115 H111' 2.4280 . no
H116 N11 2.8858 . no
H116 C114 2.8481 . no
H116 C117 2.9177 . no
H116 H117" 2.4394 . no
H116 H114 2.3999 . no
H117 H29" 2.2757 2_565 no
H118 H120" 2.5372 . no
H118 H16 2.4739 . no
H119 H125 2.4929 . no
H119 C19 2.8881 . no
H119 H17 2.1586 . no
H119 C17 2.8914 . no
H119 H19" 2.5340 . no
H121 H16 2.4350 . no
H123 H112 2.1806 . no
H123 C112 3.0493 . no
H124 H113 2.5609 1_455 no
H125 H119 2.4929 . no
H210 C28 2.7001 . no
H210 C29 2.7224 . no
H210 H28" 2.1874 . no
H210 H29" 2.2226 . no
H210 H222" 2.4284 1_455 no
H211 C214 2.7412 . no
H211 H214' 2.1767 . no
H211 H215 2.3955 . no
H212 C223 2.6692 . no
H212 H211' 2.3468 . no
H212 H223' 2.5401 . no
H212 H223 2.0753 . no
H213 C215 2.7543 . no
H213 C216 2.9854 . no
H213 H215' 2.3510 . no
H213 H214 2.5711 . no
H213 H216 2.3494 . no
H214 C215 2.7839 . no
H214 H215' 2.0646 . no
H214 H213 2.5711 . no
H215 C25 2.8053 . no
H215 C210 2.5594 . no
H215 H25 2.1613 . no
H215 H210' 2.0196 . no
H215 H211 2.3955 . no
H216 N21 2.9077 . no
H216 C213 2.7914 . no
H216 C217 2.8750 . no
H216 H213" 2.5666 . no
H216 H217" 2.3645 . no
H216 H213 2.3494 . no
H217 H19 2.3949 2_666 no
H218 H26 2.4690 . no
H219 C27 2.9056 . no
H219 C29 2.9009 . no
H219 H27 2.1720 . no
H219 H29' 2.5127 . no
H219 H226 2.4989 . no
H220 H22" 2.4044 . no
H221 H26 2.4112 . no
H221 H114 2.5065 . no
H223 C212 2.9542 . no
H223 H212 2.0753 . no
H224 H214' 2.5227 1_655 no
H225 H15' 2.4048 2_665 no
H226 H219 2.4989 . no

loop_
_geom_torsion_atom_site_label_1
_geom_torsion_atom_site_label_2
_geom_torsion_atom_site_label_3
_geom_torsion_atom_site_label_4
_geom_torsion
_geom_torsion_publ_flag
N11 La1 Si11 N12 149.2(2) no
N11 La1 Si11 C117 71.5(4) no
N11 La1 Si11 C118 -111.1(3) no
N12 La1 Si11 N11 -149.2(2) no
N12 La1 Si11 C117 -77.8(4) no
N12 La1 Si11 C118 99.7(2) no
N13 La1 Si11 N11 177.6(2) no
N13 La1 Si11 N12 -33.19(16) no
N13 La1 Si11 C117 -111.0(4) no
N13 La1 Si11 C118 66.5(2) no
N14 La1 Si11 N11 -117.8(2) no
N14 La1 Si11 N12 31.46(16) no
N14 La1 Si11 C117 -46.3(4) no
N14 La1 Si11 C118 131.2(2) no
C119 La1 Si11 N11 86.7(2) no
C119 La1 Si11 N12 -124.05(18) no
C119 La1 Si11 C117 158.2(4) no
C119 La1 Si11 C118 -24.4(2) no
C123 La1 Si11 N11 -39.4(3) no
C123 La1 Si11 N12 109.8(2) no
C123 La1 Si11 C117 32.0(4) no
C123 La1 Si11 C118 -150.5(3) no
Si11 La1 N11 C11 174.0(5) no
N12 La1 N11 Si11 18.77(15) no
N12 La1 N11 C11 -167.3(4) no
N13 La1 N11 Si11 -2.9(2) no
N13 La1 N11 C11 171.1(3) no
N14 La1 N11 Si11 66.17(18) no
N14 La1 N11 C11 -119.9(4) no
C119 La1 N11 Si11 -99.8(2) no
C119 La1 N11 C11 74.2(4) no
C123 La1 N11 Si11 156.40(15) no
C123 La1 N11 C11 -29.6(4) no
Si11 La1 N12 C15 -124.4(3) no
Si11 La1 N12 C116 110.7(3) no
N11 La1 N12 Si11 -17.04(13) no
N11 La1 N12 C15 -141.5(3) no
N11 La1 N12 C116 93.6(3) no
N13 La1 N12 Si11 143.10(17) no
N13 La1 N12 C15 18.7(2) no
N13 La1 N12 C116 -106.2(3) no
N14 La1 N12 Si11 -144.33(17) no
N14 La1 N12 C15 91.3(2) no
N14 La1 N12 C116 -33.7(2) no
C119 La1 N12 Si11 68.1(2) no
C119 La1 N12 C15 -56.3(3) no
C119 La1 N12 C116 178.7(2) no
C123 La1 N12 Si11 -121.61(18) no
C123 La1 N12 C15 114.0(3) no
C123 La1 N12 C116 -11.0(3) no
Si11 La1 N13 C16 -20.0(2) no
Si11 La1 N13 C17 -133.3(2) no
Si11 La1 N13 C110 103.0(3) no
N11 La1 N13 C16 -18.6(3) no
N11 La1 N13 C17 -131.8(2) no
N11 La1 N13 C110 104.5(3) no
N12 La1 N13 C16 -39.3(2) no
N12 La1 N13 C17 -152.6(3) no
N12 La1 N13 C110 83.7(3) no
N14 La1 N13 C16 -110.2(3) no
N14 La1 N13 C17 136.6(3) no
N14 La1 N13 C110 12.9(2) no
C119 La1 N13 C16 83.7(3) no
C119 La1 N13 C17 -29.5(3) no
C119 La1 N13 C110 -153.2(3) no
C123 La1 N13 C16 -179.5(2) no
C123 La1 N13 C17 67.2(3) no
C123 La1 N13 C110 -56.5(3) no
Si11 La1 N14 C111 -128.0(2) no
Si11 La1 N14 C112 115.8(3) no
Si11 La1 N14 C115 -8.7(3) no
N11 La1 N14 C111 -155.3(2) no
N11 La1 N14 C112 88.6(3) no
N11 La1 N14 C115 -36.0(3) no
N12 La1 N14 C111 -109.3(3) no
N12 La1 N14 C112 134.5(3) no
N12 La1 N14 C115 9.9(3) no
N13 La1 N14 C111 -35.3(2) no
N13 La1 N14 C112 -151.4(3) no
N13 La1 N14 C115 84.0(3) no
C119 La1 N14 C111 -5.2(4) no
C119 La1 N14 C112 -121.3(4) no
C119 La1 N14 C115 114.1(4) no
C123 La1 N14 C111 84.0(3) no
C123 La1 N14 C112 -32.1(3) no
C123 La1 N14 C115 -156.7(3) no
Si11 La1 C119 Si12 18.3(4) no
N11 La1 C119 Si12 48.8(4) no
N12 La1 C119 Si12 -13.3(5) no
N13 La1 C119 Si12 -74.9(4) no
N14 La1 C119 Si12 -101.9(5) no
C123 La1 C119 Si12 172.4(4) no
Si11 La1 C123 Si13 117.2(2) no
N11 La1 C123 Si13 95.4(2) no
N12 La1 C123 Si13 177.77(17) no
N13 La1 C123 Si13 -103.4(2) no
N14 La1 C123 Si13 -161.8(2) no
C119 La1 C123 Si13 -10.7(3) no
N21 La2 N22 C25 -139.9(4) no
N21 La2 N22 C216 93.8(3) no
N23 La2 N22 Si21 142.42(18) no
N23 La2 N22 C25 19.0(3) no
N23 La2 N22 C216 -107.3(3) no
N24 La2 N22 Si21 -144.3(2) no
N24 La2 N22 C25 92.3(4) no
N24 La2 N22 C216 -34.0(3) no
C219 La2 N22 Si21 69.3(2) no
C219 La2 N22 C25 -54.1(4) no
C219 La2 N22 C216 179.6(3) no
C223 La2 N22 Si21 -122.8(5) no
C223 La2 N22 C25 113.9(5) no
C223 La2 N22 C216 -12.5(6) no
Si21 La2 N23 C26 -19.9(3) no
Si21 La2 N23 C27 -133.5(3) no
Si21 La2 N23 C210 102.8(5) no
N21 La2 N23 C26 -17.5(4) no
N21 La2 N23 C27 -131.1(3) no
N21 La2 N23 C210 105.2(5) no
N22 La2 N23 C26 -39.5(3) no
N22 La2 N23 C27 -153.1(4) no
N22 La2 N23 C210 83.2(5) no
N24 La2 N23 C26 -109.7(4) no
N24 La2 N23 C27 136.6(4) no
N24 La2 N23 C210 12.9(5) no
C219 La2 N23 C26 84.1(4) no
N21 La2 Si21 N22 150.3(2) no
N21 La2 Si21 C217 72.6(4) no
N21 La2 Si21 C218 -108.3(3) no
N22 La2 Si21 N21 -150.3(2) no
N22 La2 Si21 C217 -77.7(4) no
N22 La2 Si21 C218 101.5(3) no
N23 La2 Si21 N21 176.0(2) no
N23 La2 Si21 N22 -33.76(17) no
N23 La2 Si21 C217 -111.4(4) no
N23 La2 Si21 C218 67.7(3) no
N24 La2 Si21 N21 -118.9(3) no
N24 La2 Si21 N22 31.3(2) no
N22 La2 N24 C215 9.8(6) no
N23 La2 N24 C211 -34.5(5) no
N23 La2 N24 C212 -152.5(5) no
N23 La2 N24 C215 83.7(6) no
C219 La2 N24 C211 -5.6(8) no
C219 La2 N24 C212 -123.6(6) no
C219 La2 N24 C215 112.6(6) no
C223 La2 N24 C211 84.1(6) no
C223 La2 N24 C212 -33.9(5) no
C223 La2 N24 C215 -157.6(7) no
Si21 La2 C219 Si22 20.9(5) no
N21 La2 C219 Si22 51.6(5) no
N22 La2 C219 Si22 -11.1(5) no
N23 La2 C219 Si22 -71.6(5) no
N24 La2 C219 Si22 -97.6(6) no
C223 La2 C219 Si22 176.1(5) no
Si21 La2 C223 Si23 122.4(5) no
N21 La2 C223 Si23 99.8(8) no
N22 La2 C223 Si23 -176.1(5) no
N23 La2 C223 Si23 -97.5(9) no
N24 La2 C223 Si23 -156.9(9) no
C219 La2 C223 Si23 -6.7(9) no
C223 La2 N21 C21 -31.2(6) no
Si21 La2 N22 C25 -123.4(4) no
Si21 La2 N22 C216 110.3(3) no
N21 La2 N22 Si21 -16.52(13) no
Si21 La2 N24 C212 114.8(5) no
Si21 La2 N24 C215 -8.9(6) no
N21 La2 N24 C211 -154.2(5) no
N21 La2 N24 C212 87.8(5) no
N21 La2 N24 C215 -36.0(7) no
N22 La2 N24 C211 -108.5(6) no
N22 La2 N24 C212 133.5(5) no
N23 La2 N21 C21 167.9(4) no
N24 La2 Si21 C217 -46.4(4) no
N24 La2 Si21 C218 132.8(3) no
C219 La2 Si21 N21 86.8(2) no
C219 La2 Si21 N22 -122.92(18) no
C219 La2 Si21 C217 159.4(4) no
C219 La2 Si21 C218 -21.4(3) no
C223 La2 Si21 N21 -40.5(7) no
C223 La2 Si21 N22 109.8(7) no
C223 La2 Si21 C217 32.1(8) no
C223 La2 Si21 C218 -148.7(7) no
Si21 La2 N21 C21 172.6(5) no
N22 La2 N21 Si21 18.14(15) no
N22 La2 N21 C21 -169.2(5) no
N23 La2 N21 Si21 -4.8(3) no
C223 La2 N23 C210 -57.5(6) no
N24 La2 N21 Si21 64.9(2) no
N24 La2 N21 C21 -122.4(5) no
C219 La2 N23 C27 -29.5(3) no
C219 La2 N23 C210 -153.2(5) no
C223 La2 N23 C26 179.9(4) no
C223 La2 N23 C27 66.2(5) no
C223 La2 N21 Si21 156.2(4) no
Si21 La2 N24 C211 -127.2(5) no
C219 La2 N21 Si21 -99.9(2) no
C219 La2 N21 C21 72.8(5) no
C117 Si11 N12 C116 38.9(4) no
C117 Si11 N12 C15 -98.1(4) no
C117 Si11 N11 C11 41.4(5) no
La1 Si11 N11 C11 -173.7(5) no
C118 Si11 N12 La1 -100.1(2) no
C118 Si11 N12 C15 15.7(4) no
C118 Si11 N11 La1 87.9(3) no
N11 Si11 N12 La1 21.41(16) no
N11 Si11 N12 C15 137.1(3) no
N11 Si11 N12 C116 -85.9(3) no
C117 Si11 N12 La1 146.2(2) no
N12 Si11 N11 La1 -26.00(19) no
C118 Si11 N11 C11 -85.8(5) no
La1 Si11 N12 C15 115.7(3) no
C118 Si11 N12 C116 152.6(3) no
N12 Si11 N11 C11 160.3(4) no
C117 Si11 N11 La1 -144.9(2) no
La1 Si11 N12 C116 -107.3(3) no
C121 Si12 C119 La1 60.8(5) no
C122 Si12 C119 La1 -179.8(4) no
C120 Si12 C119 La1 -60.1(5) no
C125 Si13 C123 La1 62.5(3) no
C124 Si13 C123 La1 -58.3(3) no
C126 Si13 C123 La1 -177.7(2) no
La2 Si21 N22 C216 -107.6(3) no
La2 Si21 N22 C25 115.1(4) no
N22 Si21 N21 C21 162.2(5) no
C217 Si21 N21 La2 -143.7(3) no
C217 Si21 N21 C21 43.9(6) no
C218 Si21 N21 La2 89.7(3) no
C218 Si21 N21 C21 -82.8(5) no
C217 Si21 N22 C25 -99.3(4) no
C217 Si21 N22 C216 38.1(4) no
C218 Si21 N22 La2 -99.3(2) no
N21 Si21 N22 La2 20.66(16) no
N21 Si21 N22 C25 135.7(4) no
N21 Si21 N22 C216 -86.9(3) no
C217 Si21 N22 La2 145.63(19) no
N22 Si21 N21 La2 -25.4(2) no
La2 Si21 N21 C21 -172.5(6) no
C218 Si21 N22 C216 153.1(4) no
C218 Si21 N22 C25 15.7(5) no
C222 Si22 C219 La2 177.3(4) no
C221 Si22 C219 La2 57.9(6) no
C220 Si22 C219 La2 -62.7(6) no
C225 Si23 C223 La2 -176.5(8) no
C226 Si23 C223 La2 47.6(10) no
C224 Si23 C223 La2 -62.2(9) no
Si11 N11 C11 C13 -76.9(5) no
La1 N11 C11 C14 -7.4(5) no
Si11 N11 C11 C12 46.3(6) no
La1 N11 C11 C13 110.6(4) no
La1 N11 C11 C12 -126.2(4) no
Si11 N11 C11 C14 165.1(3) no
C116 N12 C15 C16 127.0(4) no
La1 N12 C15 C16 5.8(4) no
Si11 N12 C116 C115 156.4(3) no
C15 N12 C116 C115 -62.6(5) no
Si11 N12 C15 C16 -97.3(4) no
La1 N12 C116 C115 61.6(4) no
C16 N13 C110 C111 128.9(4) no
C110 N13 C16 C15 -61.2(5) no
C17 N13 C110 C111 -106.2(4) no
La1 N13 C110 C111 12.1(4) no
La1 N13 C16 C15 63.9(4) no
La1 N13 C17 C18 170.6(3) no
La1 N13 C17 C19 -64.0(4) no
C16 N13 C17 C18 63.3(5) no
C110 N13 C17 C18 -63.6(5) no
C110 N13 C17 C19 61.8(5) no
C17 N13 C16 C15 172.1(4) no
C16 N13 C17 C19 -171.4(4) no
La1 N14 C111 C110 59.6(3) no
La1 N14 C112 C114 -60.2(4) no
C115 N14 C112 C113 -61.6(5) no
C115 N14 C111 C110 -60.8(4) no
C112 N14 C111 C110 174.7(3) no
C112 N14 C115 C116 -107.5(5) no
C115 N14 C112 C114 65.1(5) no
C111 N14 C112 C113 62.8(5) no
C111 N14 C112 C114 -170.4(4) no
La1 N14 C112 C113 173.0(4) no
La1 N14 C115 C116 15.5(5) no
C111 N14 C115 C116 128.7(4) no
Si21 N21 C21 C22 51.2(8) no
Si21 N21 C21 C24 170.7(4) no
La2 N21 C21 C22 -119.7(7) no
Si21 N21 C21 C23 -75.8(9) no
La2 N21 C21 C24 -0.3(7) no
La2 N21 C21 C23 113.3(8) no
C25 N22 C216 C215 -63.1(7) no
Si21 N22 C25 C26 -96.7(5) no
C216 N22 C25 C26 127.6(5) no
Si21 N22 C216 C215 156.3(5) no
La2 N22 C25 C26 5.3(6) no
La2 N22 C216 C215 62.0(6) no
C26 N23 C27 C28 59.0(7) no
La2 N23 C27 C29 -64.4(5) no
C26 N23 C27 C29 -172.9(5) no
C210 N23 C26 C25 -59.6(9) no
La2 N23 C27 C28 167.6(5) no
C27 N23 C26 C25 174.8(5) no
C27 N23 C210 C211 -108.0(9) no
La2 N23 C26 C25 63.8(5) no
C210 N23 C27 C28 -67.3(8) no
C210 N23 C27 C29 60.7(8) no
C26 N23 C210 C211 128.1(8) no
La2 N23 C210 C211 12.0(9) no
C211 N24 C215 C216 129.1(9) no
La2 N24 C212 C213 -59.8(10) no
C215 N24 C211 C210 -61.7(10) no
La2 N24 C212 C214 171.9(7) no
C211 N24 C212 C213 -170.2(9) no
C211 N24 C212 C214 61.4(11) no
C215 N24 C212 C214 -62.9(10) no
La2 N24 C215 C216 16.2(9) no
C212 N24 C215 C216 -105.5(9) no
La2 N24 C211 C210 59.1(8) no
C212 N24 C211 C210 173.4(9) no
C215 N24 C212 C213 65.5(12) no
N12 C15 C16 N13 -50.2(5) no
N13 C110 C111 H111' -175.13 no
H110' C110 C111 H111' 63.25 no
H110' C110 C111 N14 -175.08 no
N13 C110 C111 H111 68.10 no
H110 C110 C111 H111 -170.20 no
H110' C110 C111 H111 -53.52 no
H110 C110 C111 N14 68.23 no
H110 C110 C111 H111' -53.44 no
H112 C112 C113 H113 63.38 no
N14 C112 C114 H114' 169.89 no
N14 C112 C114 H114" 49.85 no
H112 C112 C113 H113" -176.65 no
N14 C112 C113 H113' -174.74 no
N14 C112 C113 H113" 65.29 no
N14 C112 C113 H113 -54.69 no
C114 C112 C113 H113' 58.57 no
C114 C112 C113 H113" -61.40 no
C114 C112 C113 H113 178.62 no
H112 C112 C113 H113' -56.68 no
C113 C112 C114 H114 59.34 no
H112 C112 C114 H114' 54.60 no
H112 C112 C114 H114" -65.45 no
H112 C112 C114 H114 174.60 no
N14 C112 C114 H114 -70.10 no
C113 C112 C114 H114' -60.66 no
C113 C112 C114 H114" 179.29 no
H115 C115 C116 H116 -170.64 no
H115 C115 C116 H116' -54.24 no
H115 C115 C116 N12 67.51 no
H115' C115 C116 N12 -175.10 no
N14 C115 C116 H116' -175.50 no
N14 C115 C116 H116 68.09 no
H115' C115 C116 H116' 63.16 no
H115' C115 C116 H116 -53.25 no
N22 C25 C26 N23 -49.6(7) no
N23 C210 C211 N24 -53.1(11) no
N24 C215 C216 N22 -54.0(9) no
